data_7700154
loop_
_publ_author_name
'Yang, Dong-Dong'
'Lu, Li-Ping'
'Zhu, Miao-Li'

_publ_section_title
;
 Structural diversity, magnetic property, or luminescence sensing of
 Co(ii) and Cd(ii) coordination polymers derived from designed
 3,3'-((5-carboxy-1,3-phenylene)bis(oxy))dibenzoic acid.
;
_journal_issue 27
_journal_name_full 'Dalton transactions (Cambridge, England : 2003)'
_journal_page_first 10220
_journal_page_last 10234
_journal_paper_doi 10.1039/c9dt01736d
_journal_volume 48
_journal_year 2019
_chemical_formula_moiety 'C72 H50 Co3 N6 O18 [+ solvent = 4(H2 O)]'
_chemical_formula_sum 'C72 H58 Co3 N6 O22'
_chemical_formula_weight 1536.03
_space_group_crystal_system monoclinic
_space_group_IT_number 14
_space_group_name_Hall '-P 2ybc'
_space_group_name_H-M_alt 'P 1 21/c 1'
_symmetry_space_group_name_Hall '-P 2ybc'
_symmetry_space_group_name_H-M 'P 1 21/c 1'
_atom_sites_solution_hydrogens mixed
_audit_creation_method SHELXL-2014/7
_audit_update_record
;
2019-04-22 deposited with the CCDC.    2019-06-03 downloaded from the CCDC.
;
_cell_angle_alpha 90
_cell_angle_beta 90.296(2)
_cell_angle_gamma 90
_cell_formula_units_Z 2
_cell_length_a 17.7356(15)
_cell_length_b 19.4143(17)
_cell_length_c 9.8774(8)
_cell_measurement_reflns_used 9074
_cell_measurement_temperature 298(2)
_cell_measurement_theta_max 23.93
_cell_measurement_theta_min 2.31
_cell_volume 3401.0(5)
_computing_cell_refinement 'Bruker SAINT'
_computing_data_collection 'Bruker APEX2'
_computing_data_reduction 'Bruker SAINT'
_computing_molecular_graphics 'Bruker SHELXTL'
_computing_publication_material 'Bruker SHELXTL'
_computing_structure_refinement 'SHELXL-2014/7 (Sheldrick, 2014)'
_computing_structure_solution 'SHELXS-97 (Sheldrick 2008)'
_diffrn_ambient_temperature 298(2)
_diffrn_measured_fraction_theta_full 0.998
_diffrn_measured_fraction_theta_max 0.998
_diffrn_measurement_device_type 'Bruker APEX-II CCD'
_diffrn_measurement_method '\f and \w scans'
_diffrn_radiation_type MoK\a
_diffrn_radiation_wavelength 0.71073
_diffrn_reflns_av_R_equivalents 0.0830
_diffrn_reflns_av_unetI/netI 0.0621
_diffrn_reflns_Laue_measured_fraction_full 0.998
_diffrn_reflns_Laue_measured_fraction_max 0.998
_diffrn_reflns_limit_h_max 21
_diffrn_reflns_limit_h_min -21
_diffrn_reflns_limit_k_max 23
_diffrn_reflns_limit_k_min -23
_diffrn_reflns_limit_l_max 11
_diffrn_reflns_limit_l_min -11
_diffrn_reflns_number 43189
_diffrn_reflns_point_group_measured_fraction_full 0.998
_diffrn_reflns_point_group_measured_fraction_max 0.998
_diffrn_reflns_theta_full 25.100
_diffrn_reflns_theta_max 25.100
_diffrn_reflns_theta_min 2.392
_exptl_absorpt_coefficient_mu 0.807
_exptl_absorpt_correction_T_max 0.950
_exptl_absorpt_correction_T_min 0.892
_exptl_absorpt_correction_type multi-scan
_exptl_absorpt_process_details SADABS
_exptl_crystal_colour pink
_exptl_crystal_density_diffrn 1.500
_exptl_crystal_description block
_exptl_crystal_F_000 1578
_exptl_crystal_size_max 0.2
_exptl_crystal_size_mid 0.15
_exptl_crystal_size_min 0.1
_refine_diff_density_max 0.383
_refine_diff_density_min -0.334
_refine_diff_density_rms 0.062
_refine_ls_extinction_method none
_refine_ls_goodness_of_fit_ref 1.016
_refine_ls_hydrogen_treatment constr
_refine_ls_matrix_type full
_refine_ls_number_parameters 448
_refine_ls_number_reflns 6043
_refine_ls_number_restraints 303
_refine_ls_restrained_S_all 1.069
_refine_ls_R_factor_all 0.0999
_refine_ls_R_factor_gt 0.0486
_refine_ls_shift/su_max 0.001
_refine_ls_shift/su_mean 0.000
_refine_ls_structure_factor_coef Fsqd
_refine_ls_weighting_details 'w=1/[\s^2^(Fo^2^)+(0.0508P)^2^+1.9139P] where P=(Fo^2^+2Fc^2^)/3'
_refine_ls_weighting_scheme calc
_refine_ls_wR_factor_gt 0.0990
_refine_ls_wR_factor_ref 0.1174
_reflns_Friedel_coverage 0.000
_reflns_number_gt 3873
_reflns_number_total 6043
_reflns_threshold_expression 'I > 2\s(I)'
_cod_data_source_file c9dt01736d2.cif
_cod_data_source_block ydcosd184-14_sq_sq
_cod_depositor_comments
;
The following automatic conversions were performed:

'_exptl_absorpt_correction_type' value 'Multi-scan' changed to
'multi-scan' according to
/home/data/users/saulius/crontab/automatic-downloads/rss-feeds/RSC/lib/dictionaries/cif_core.dic
dictionary named 'cif_core.dic' version 2.4.2 from 2011-04-26.

Automatic conversion script
Id: cif_fix_values 4973 2017-02-22 13:04:09Z antanas 

 Adding full bibliography for 7700150--7700154.cif.
;
_cod_database_code 7700154
_shelx_shelxl_version_number 2014/7
_shelx_space_group_comment
;
The symmetry employed for this shelxl refinement is uniquely defined
by the following loop, which should always be used as a source of
symmetry information in preference to the above space-group names.
They are only intended as comments.
;

loop_
_space_group_symop_operation_xyz
'x, y, z'
'-x, y+1/2, -z+1/2'
'-x, -y, -z'
'x, -y-1/2, z-1/2'

loop_
_atom_site_label
_atom_site_type_symbol
_atom_site_fract_x
_atom_site_fract_y
_atom_site_fract_z
_atom_site_U_iso_or_equiv
_atom_site_adp_type
_atom_site_occupancy
_atom_site_site_symmetry_order
_atom_site_calc_flag
_atom_site_refinement_flags_posn
_atom_site_refinement_flags_adp
_atom_site_refinement_flags_occupancy
Co1 Co 1.0000 0.0000 0.0000 0.03349(19) Uani 1 2 d S U P
Co2 Co 0.33436(3) 0.06148(2) 1.02815(5) 0.04181(17) Uani 1 1 d . U .
N1 N 0.93773(15) -0.08765(15) 0.0824(3) 0.0383(7) Uani 1 1 d . U .
N2 N 0.73449(16) -0.36142(15) 0.3890(3) 0.0447(8) Uani 1 1 d . U .
N3 N 0.39382(17) 0.03620(16) 1.2027(3) 0.0491(8) Uani 1 1 d . U .
O1 O 0.63467(15) 0.46254(13) 0.5560(3) 0.0590(8) Uani 1 1 d . U .
O2 O 0.74261(13) 0.47770(12) 0.4571(3) 0.0479(7) Uani 1 1 d . U .
O3 O 0.82989(17) 0.23567(15) 0.3682(3) 0.0706(9) Uani 1 1 d . U .
O4 O 0.63308(15) 0.21135(15) 0.6914(3) 0.0651(8) Uani 1 1 d . U .
O5 O 0.97852(13) 0.05405(12) 0.1688(3) 0.0419(6) Uani 1 1 d . U .
O6 O 1.06869(16) 0.02615(16) 0.3144(3) 0.0633(8) Uani 1 1 d . U .
O7 O 0.41961(15) 0.11810(14) 0.9474(3) 0.0571(7) Uani 1 1 d . U .
O8 O 0.32983(15) 0.09593(15) 0.8021(3) 0.0660(8) Uani 1 1 d . U .
O9 O 1.09905(13) -0.04250(12) 0.0896(2) 0.0450(7) Uani 1 1 d D U .
H9B H 1.1514 -0.0344 0.0682 0.067 Uiso 1 1 d DR U .
H9A H 1.1008 -0.0263 0.1657 0.067 Uiso 1 1 d DR U .
C1 C 0.70841(19) 0.36262(18) 0.5202(4) 0.0404(9) Uani 1 1 d . U .
C2 C 0.7651(2) 0.33325(19) 0.4455(4) 0.0438(10) Uani 1 1 d . U .
H2 H 0.7959 0.3604 0.3914 0.053 Uiso 1 1 calc R U .
C3 C 0.7757(2) 0.2633(2) 0.4518(4) 0.0496(10) Uani 1 1 d . U .
C4 C 0.7316(2) 0.2221(2) 0.5319(4) 0.0568(11) Uani 1 1 d . U .
H4 H 0.7397 0.1748 0.5362 0.068 Uiso 1 1 calc R U .
C5 C 0.6751(2) 0.2526(2) 0.6055(4) 0.0496(11) Uani 1 1 d . U .
C6 C 0.6631(2) 0.32222(19) 0.6011(4) 0.0469(10) Uani 1 1 d . U .
H6 H 0.6249 0.3421 0.6520 0.056 Uiso 1 1 calc R U .
C7 C 0.6941(2) 0.43805(19) 0.5113(4) 0.0433(9) Uani 1 1 d . U .
C8 C 0.8840(2) 0.19338(19) 0.4252(4) 0.0487(10) Uani 1 1 d . U .
C9 C 0.9178(2) 0.14863(18) 0.3362(4) 0.0419(9) Uani 1 1 d . U .
H9 H 0.9019 0.1470 0.2464 0.050 Uiso 1 1 calc R U .
C10 C 0.97508(19) 0.10645(18) 0.3798(4) 0.0380(9) Uani 1 1 d . U .
C11 C 0.9984(2) 0.1089(2) 0.5132(4) 0.0583(11) Uani 1 1 d . U .
H11 H 1.0374 0.0807 0.5438 0.070 Uiso 1 1 calc R U .
C12 C 0.9629(2) 0.1539(3) 0.6007(4) 0.0669(13) Uani 1 1 d . U .
H12 H 0.9780 0.1553 0.6910 0.080 Uiso 1 1 calc R U .
C13 C 0.9064(2) 0.1962(2) 0.5581(5) 0.0603(12) Uani 1 1 d . U .
H13 H 0.8835 0.2265 0.6181 0.072 Uiso 1 1 calc R U .
C14 C 1.0104(2) 0.05799(18) 0.2813(4) 0.0385(9) Uani 1 1 d . U .
C15 C 0.5608(2) 0.19531(19) 0.6504(4) 0.0465(10) Uani 1 1 d . U .
C16 C 0.5154(2) 0.16735(18) 0.7503(4) 0.0432(9) Uani 1 1 d . U .
H16 H 0.5342 0.1613 0.8376 0.052 Uiso 1 1 calc R U .
C17 C 0.4423(2) 0.14856(18) 0.7193(4) 0.0442(10) Uani 1 1 d . U .
C18 C 0.4150(2) 0.1569(2) 0.5892(5) 0.0581(12) Uani 1 1 d . U .
H18 H 0.3660 0.1436 0.5676 0.070 Uiso 1 1 calc R U .
C19 C 0.4611(3) 0.1854(2) 0.4908(4) 0.0633(12) Uani 1 1 d . U .
H19 H 0.4427 0.1916 0.4033 0.076 Uiso 1 1 calc R U .
C20 C 0.5339(2) 0.2045(2) 0.5217(4) 0.0567(11) Uani 1 1 d . U .
H20 H 0.5646 0.2235 0.4555 0.068 Uiso 1 1 calc R U .
C21 C 0.3935(2) 0.1193(2) 0.8289(5) 0.0497(10) Uani 1 1 d . U .
C22 C 0.88131(19) -0.07810(18) 0.1695(4) 0.0439(10) Uani 1 1 d . U .
H22 H 0.8680 -0.0331 0.1910 0.053 Uiso 1 1 calc R U .
C23 C 0.84214(19) -0.13029(19) 0.2287(4) 0.0466(10) Uani 1 1 d . U .
H23 H 0.8039 -0.1201 0.2895 0.056 Uiso 1 1 calc R U .
C24 C 0.85880(18) -0.19831(17) 0.1991(4) 0.0370(9) Uani 1 1 d . U .
C25 C 0.9168(2) -0.20890(19) 0.1078(4) 0.0455(10) Uani 1 1 d . U .
H25 H 0.9305 -0.2534 0.0834 0.055 Uiso 1 1 calc R U .
C26 C 0.9542(2) -0.15343(19) 0.0533(4) 0.0430(10) Uani 1 1 d . U .
H26 H 0.9931 -0.1620 -0.0072 0.052 Uiso 1 1 calc R U .
C29 C 0.81649(19) -0.25558(18) 0.2632(4) 0.0404(9) Uani 1 1 d . U .
C30 C 0.8356(2) -0.3224(2) 0.2532(5) 0.0698(14) Uani 1 1 d . U .
H30 H 0.8773 -0.3347 0.2019 0.084 Uiso 1 1 calc R U .
C31 C 0.7949(2) -0.3729(2) 0.3170(5) 0.0703(14) Uani 1 1 d . U .
H31 H 0.8113 -0.4182 0.3085 0.084 Uiso 1 1 calc R U .
C32 C 0.3621(2) 0.0127(2) 1.3162(5) 0.0644(13) Uani 1 1 d . U .
H32 H 0.3101 0.0064 1.3163 0.077 Uiso 1 1 calc R U .
C33 C 0.4008(2) -0.0026(2) 1.4310(4) 0.0649(13) Uani 1 1 d . U .
H33 H 0.3751 -0.0193 1.5060 0.078 Uiso 1 1 calc R U .
C34 C 0.47835(19) 0.00645(19) 1.4381(4) 0.0450(10) Uani 1 1 d . U .
C35 C 0.5116(2) 0.0282(2) 1.3185(4) 0.0520(11) Uani 1 1 d . U .
H35 H 0.5637 0.0329 1.3144 0.062 Uiso 1 1 calc R U .
C36 C 0.4692(2) 0.0425(2) 1.2079(4) 0.0542(11) Uani 1 1 d . U .
H36 H 0.4938 0.0578 1.1306 0.065 Uiso 1 1 calc R U .
C27 C 0.7169(3) -0.2968(2) 0.4011(6) 0.109(2) Uani 1 1 d . U .
H27 H 0.6756 -0.2857 0.4544 0.130 Uiso 1 1 calc R U .
C28 C 0.7551(3) -0.2438(2) 0.3406(6) 0.111(2) Uani 1 1 d . U .
H28 H 0.7385 -0.1989 0.3530 0.134 Uiso 1 1 calc R U .

loop_
_atom_site_aniso_label
_atom_site_aniso_U_11
_atom_site_aniso_U_22
_atom_site_aniso_U_33
_atom_site_aniso_U_23
_atom_site_aniso_U_13
_atom_site_aniso_U_12
Co1 0.0314(4) 0.0279(4) 0.0412(4) -0.0029(3) 0.0107(3) 0.0010(3)
Co2 0.0362(3) 0.0336(3) 0.0558(4) -0.0040(2) 0.0143(2) -0.0008(2)
N1 0.0334(16) 0.0344(18) 0.047(2) 0.0012(14) 0.0072(14) 0.0016(13)
N2 0.0407(17) 0.0312(18) 0.062(2) 0.0056(15) 0.0137(15) 0.0051(14)
N3 0.0403(18) 0.050(2) 0.057(2) 0.0003(16) 0.0140(16) -0.0032(15)
O1 0.0531(17) 0.0436(16) 0.081(2) 0.0096(14) 0.0330(15) 0.0135(13)
O2 0.0343(14) 0.0351(15) 0.0746(19) 0.0086(13) 0.0174(13) 0.0000(11)
O3 0.100(2) 0.0573(19) 0.0544(19) 0.0090(14) 0.0342(17) 0.0405(17)
O4 0.0560(18) 0.067(2) 0.073(2) 0.0336(16) 0.0046(15) -0.0188(15)
O5 0.0440(14) 0.0391(15) 0.0426(17) -0.0068(12) 0.0089(12) 0.0050(12)
O6 0.0571(18) 0.077(2) 0.0560(19) -0.0071(16) 0.0034(14) 0.0240(17)
O7 0.0557(17) 0.0567(18) 0.059(2) 0.0068(15) 0.0166(15) -0.0074(14)
O8 0.0371(16) 0.073(2) 0.088(2) 0.0115(17) 0.0130(15) -0.0025(15)
O9 0.0341(13) 0.0454(16) 0.0555(17) -0.0035(12) 0.0096(12) 0.0052(11)
C1 0.0360(19) 0.033(2) 0.052(2) 0.0006(17) 0.0119(17) -0.0021(16)
C2 0.046(2) 0.037(2) 0.049(2) 0.0048(18) 0.0169(18) 0.0028(17)
C3 0.062(3) 0.037(2) 0.050(3) 0.0022(19) 0.021(2) 0.0105(19)
C4 0.076(3) 0.029(2) 0.066(3) 0.003(2) 0.012(2) 0.006(2)
C5 0.049(2) 0.042(2) 0.058(3) 0.0125(19) 0.011(2) -0.0094(19)
C6 0.038(2) 0.045(2) 0.058(3) 0.0042(19) 0.0203(18) -0.0007(17)
C7 0.043(2) 0.033(2) 0.054(3) 0.0010(18) 0.0143(18) 0.0056(18)
C8 0.060(2) 0.035(2) 0.051(3) 0.0009(19) 0.021(2) 0.0054(19)
C9 0.053(2) 0.037(2) 0.036(2) -0.0009(17) 0.0117(18) 0.0017(19)
C10 0.0365(19) 0.040(2) 0.038(2) -0.0048(17) 0.0096(17) -0.0036(17)
C11 0.053(2) 0.071(3) 0.051(3) -0.010(2) 0.003(2) 0.008(2)
C12 0.065(3) 0.091(3) 0.045(3) -0.019(2) 0.000(2) 0.004(3)
C13 0.066(3) 0.059(3) 0.055(3) -0.021(2) 0.020(2) -0.002(2)
C14 0.037(2) 0.033(2) 0.046(3) 0.0043(18) 0.0112(18) -0.0051(18)
C15 0.052(2) 0.034(2) 0.054(3) 0.0106(19) 0.009(2) -0.0015(18)
C16 0.050(2) 0.033(2) 0.047(2) 0.0048(17) 0.0118(19) 0.0024(18)
C17 0.045(2) 0.033(2) 0.054(3) 0.0038(18) 0.0091(19) 0.0040(18)
C18 0.047(2) 0.055(3) 0.072(3) 0.003(2) 0.006(2) 0.004(2)
C19 0.073(3) 0.062(3) 0.055(3) 0.009(2) 0.005(2) 0.002(2)
C20 0.058(3) 0.051(3) 0.061(3) 0.012(2) 0.016(2) -0.002(2)
C21 0.047(2) 0.040(2) 0.062(3) -0.001(2) 0.016(2) 0.006(2)
C22 0.038(2) 0.031(2) 0.062(3) 0.0016(18) 0.0156(18) 0.0012(16)
C23 0.039(2) 0.041(2) 0.061(3) 0.0009(19) 0.0199(18) 0.0017(18)
C24 0.0318(18) 0.033(2) 0.046(2) 0.0034(17) 0.0051(16) -0.0024(16)
C25 0.053(2) 0.031(2) 0.052(3) -0.0019(18) 0.0132(19) 0.0040(18)
C26 0.045(2) 0.037(2) 0.047(2) -0.0008(18) 0.0180(18) -0.0002(18)
C29 0.0332(19) 0.037(2) 0.051(3) 0.0041(17) 0.0076(17) 0.0027(17)
C30 0.067(3) 0.042(3) 0.101(4) 0.006(2) 0.051(3) 0.003(2)
C31 0.073(3) 0.036(2) 0.103(4) 0.007(2) 0.045(3) 0.007(2)
C32 0.036(2) 0.093(3) 0.064(3) 0.014(3) 0.006(2) -0.010(2)
C33 0.048(2) 0.091(3) 0.056(3) 0.017(2) 0.009(2) -0.012(2)
C34 0.037(2) 0.043(2) 0.055(3) 0.000(2) 0.0108(17) -0.0001(18)
C35 0.031(2) 0.066(3) 0.059(3) 0.008(2) 0.009(2) 0.0005(19)
C36 0.042(2) 0.066(3) 0.055(3) 0.008(2) 0.012(2) -0.002(2)
C27 0.106(4) 0.049(3) 0.171(5) 0.021(3) 0.096(4) 0.013(3)
C28 0.116(4) 0.038(3) 0.181(5) 0.025(3) 0.099(4) 0.013(3)

loop_
_atom_type_symbol
_atom_type_description
_atom_type_scat_dispersion_real
_atom_type_scat_dispersion_imag
_atom_type_scat_source
C C 0.0033 0.0016 'International Tables Vol C Tables 4.2.6.8 and 6.1.1.4'
H H 0.0000 0.0000 'International Tables Vol C Tables 4.2.6.8 and 6.1.1.4'
Co Co 0.3494 0.9721 'International Tables Vol C Tables 4.2.6.8 and 6.1.1.4'
N N 0.0061 0.0033 'International Tables Vol C Tables 4.2.6.8 and 6.1.1.4'
O O 0.0106 0.0060 'International Tables Vol C Tables 4.2.6.8 and 6.1.1.4'

loop_
_geom_angle_atom_site_label_1
_geom_angle_atom_site_label_2
_geom_angle_atom_site_label_3
_geom_angle
_geom_angle_site_symmetry_1
_geom_angle_site_symmetry_3
O5 Co1 O5 180.0 3_755 .
O5 Co1 O9 90.98(10) 3_755 3_755
O5 Co1 O9 89.02(10) . 3_755
O5 Co1 O9 89.02(10) 3_755 .
O5 Co1 O9 90.98(10) . .
O9 Co1 O9 180.0 3_755 .
O5 Co1 N1 89.94(10) 3_755 3_755
O5 Co1 N1 90.06(10) . 3_755
O9 Co1 N1 87.76(10) 3_755 3_755
O9 Co1 N1 92.24(10) . 3_755
O5 Co1 N1 90.06(10) 3_755 .
O5 Co1 N1 89.94(10) . .
O9 Co1 N1 92.24(10) 3_755 .
O9 Co1 N1 87.76(10) . .
N1 Co1 N1 180.00(9) 3_755 .
O7 Co2 N3 94.47(12) . .
O7 Co2 N2 101.67(11) . 2_656
N3 Co2 N2 98.00(12) . 2_656
O7 Co2 O2 156.52(11) . 2_646
N3 Co2 O2 94.92(11) . 2_646
N2 Co2 O2 98.26(10) 2_656 2_646
O7 Co2 O1 97.94(10) . 2_646
N3 Co2 O1 88.87(12) . 2_646
N2 Co2 O1 158.60(11) 2_656 2_646
O2 Co2 O1 60.82(9) 2_646 2_646
O7 Co2 O8 59.45(11) . .
N3 Co2 O8 151.42(11) . .
N2 Co2 O8 98.70(11) 2_656 .
O2 Co2 O8 105.41(10) 2_646 .
O1 Co2 O8 83.93(11) 2_646 .
O7 Co2 C7 127.68(11) . 2_646
N3 Co2 C7 90.24(13) . 2_646
N2 Co2 C7 129.19(11) 2_656 2_646
O2 Co2 C7 30.93(10) 2_646 2_646
O1 Co2 C7 30.00(10) 2_646 2_646
O8 Co2 C7 96.93(12) . 2_646
C22 N1 C26 115.8(3) . .
C22 N1 Co1 120.9(2) . .
C26 N1 Co1 123.3(2) . .
C27 N2 C31 114.3(4) . .
C27 N2 Co2 120.8(3) . 2_646
C31 N2 Co2 124.8(3) . 2_646
C32 N3 C36 115.0(4) . .
C32 N3 Co2 124.2(3) . .
C36 N3 Co2 120.8(3) . .
C7 O1 Co2 89.2(2) . 2_656
C7 O2 Co2 89.9(2) . 2_656
C3 O3 C8 118.2(3) . .
C15 O4 C5 117.0(3) . .
C14 O5 Co1 133.2(2) . .
C21 O7 Co2 96.0(2) . .
C21 O8 Co2 82.7(3) . .
Co1 O9 H9B 129.7 . .
Co1 O9 H9A 105.2 . .
H9B O9 H9A 96.1 . .
C2 C1 C6 120.3(3) . .
C2 C1 C7 120.1(3) . .
C6 C1 C7 119.6(3) . .
C3 C2 C1 119.1(3) . .
C3 C2 H2 120.5 . .
C1 C2 H2 120.5 . .
C4 C3 C2 121.7(3) . .
C4 C3 O3 121.3(3) . .
C2 C3 O3 116.9(3) . .
C3 C4 C5 118.1(4) . .
C3 C4 H4 120.9 . .
C5 C4 H4 120.9 . .
C6 C5 C4 121.5(3) . .
C6 C5 O4 120.4(4) . .
C4 C5 O4 118.0(4) . .
C5 C6 C1 119.2(3) . .
C5 C6 H6 120.4 . .
C1 C6 H6 120.4 . .
O1 C7 O2 119.7(3) . .
O1 C7 C1 120.1(3) . .
O2 C7 C1 120.2(3) . .
O1 C7 Co2 60.83(19) . 2_656
O2 C7 Co2 59.16(17) . 2_656
C1 C7 Co2 174.0(3) . 2_656
C13 C8 C9 120.8(4) . .
C13 C8 O3 124.3(4) . .
C9 C8 O3 114.8(4) . .
C10 C9 C8 120.0(4) . .
C10 C9 H9 120.0 . .
C8 C9 H9 120.0 . .
C9 C10 C11 119.9(3) . .
C9 C10 C14 118.9(3) . .
C11 C10 C14 121.2(4) . .
C10 C11 C12 118.8(4) . .
C10 C11 H11 120.6 . .
C12 C11 H11 120.6 . .
C13 C12 C11 121.7(4) . .
C13 C12 H12 119.1 . .
C11 C12 H12 119.1 . .
C12 C13 C8 118.8(4) . .
C12 C13 H13 120.6 . .
C8 C13 H13 120.6 . .
O5 C14 O6 125.1(3) . .
O5 C14 C10 115.4(3) . .
O6 C14 C10 119.4(4) . .
C20 C15 O4 124.3(3) . .
C20 C15 C16 120.8(4) . .
O4 C15 C16 114.9(4) . .
C17 C16 C15 119.5(4) . .
C17 C16 H16 120.2 . .
C15 C16 H16 120.2 . .
C18 C17 C16 120.0(4) . .
C18 C17 C21 121.1(4) . .
C16 C17 C21 119.0(4) . .
C17 C18 C19 119.6(4) . .
C17 C18 H18 120.2 . .
C19 C18 H18 120.2 . .
C20 C19 C18 120.5(4) . .
C20 C19 H19 119.8 . .
C18 C19 H19 119.8 . .
C15 C20 C19 119.6(4) . .
C15 C20 H20 120.2 . .
C19 C20 H20 120.2 . .
O8 C21 O7 121.4(4) . .
O8 C21 C17 120.7(4) . .
O7 C21 C17 117.9(4) . .
N1 C22 C23 124.0(3) . .
N1 C22 H22 118.0 . .
C23 C22 H22 118.0 . .
C22 C23 C24 120.6(3) . .
C22 C23 H23 119.7 . .
C24 C23 H23 119.7 . .
C23 C24 C25 116.0(3) . .
C23 C24 C29 121.0(3) . .
C25 C24 C29 123.0(3) . .
C26 C25 C24 119.9(3) . .
C26 C25 H25 120.0 . .
C24 C25 H25 120.0 . .
N1 C26 C25 123.7(3) . .
N1 C26 H26 118.1 . .
C25 C26 H26 118.1 . .
C30 C29 C28 114.0(4) . .
C30 C29 C24 124.3(3) . .
C28 C29 C24 121.6(3) . .
C29 C30 C31 121.5(4) . .
C29 C30 H30 119.3 . .
C31 C30 H30 119.3 . .
N2 C31 C30 124.2(4) . .
N2 C31 H31 117.9 . .
C30 C31 H31 117.9 . .
N3 C32 C33 124.2(4) . .
N3 C32 H32 117.9 . .
C33 C32 H32 117.9 . .
C32 C33 C34 120.8(4) . .
C32 C33 H33 119.6 . .
C34 C33 H33 119.6 . .
C33 C34 C35 114.8(4) . .
C33 C34 C34 122.4(4) . 3_658
C35 C34 C34 122.7(4) . 3_658
C36 C35 C34 120.9(3) . .
C36 C35 H35 119.5 . .
C34 C35 H35 119.5 . .
N3 C36 C35 124.1(4) . .
N3 C36 H36 117.9 . .
C35 C36 H36 117.9 . .
N2 C27 C28 124.4(4) . .
N2 C27 H27 117.8 . .
C28 C27 H27 117.8 . .
C29 C28 C27 121.4(4) . .
C29 C28 H28 119.3 . .
C27 C28 H28 119.3 . .

loop_
_geom_bond_atom_site_label_1
_geom_bond_atom_site_label_2
_geom_bond_distance
_geom_bond_site_symmetry_2
Co1 O5 2.008(2) 3_755
Co1 O5 2.008(2) .
Co1 O9 2.129(2) 3_755
Co1 O9 2.129(2) .
Co1 N1 2.188(3) 3_755
Co1 N1 2.188(3) .
Co2 O7 2.036(3) .
Co2 N3 2.075(3) .
Co2 N2 2.100(3) 2_656
Co2 O2 2.129(2) 2_646
Co2 O1 2.165(3) 2_646
Co2 O8 2.332(3) .
Co2 C7 2.479(4) 2_646
N1 C22 1.336(4) .
N1 C26 1.342(4) .
N2 C27 1.299(5) .
N2 C31 1.308(4) .
N2 Co2 2.100(3) 2_646
N3 C32 1.337(5) .
N3 C36 1.344(5) .
O1 C7 1.240(4) .
O1 Co2 2.165(3) 2_656
O2 C7 1.275(4) .
O2 Co2 2.129(2) 2_656
O3 C3 1.379(4) .
O3 C8 1.380(5) .
O4 C15 1.379(5) .
O4 C5 1.387(4) .
O5 C14 1.246(4) .
O6 C14 1.247(4) .
O7 C21 1.256(5) .
O8 C21 1.245(5) .
O9 H9B 0.9660 .
O9 H9A 0.8153 .
C1 C2 1.374(5) .
C1 C6 1.380(5) .
C1 C7 1.489(5) .
C2 C3 1.373(5) .
C2 H2 0.9300 .
C3 C4 1.372(5) .
C4 C5 1.376(5) .
C4 H4 0.9300 .
C5 C6 1.368(5) .
C6 H6 0.9300 .
C7 Co2 2.479(4) 2_656
C8 C13 1.372(6) .
C8 C9 1.376(5) .
C9 C10 1.373(5) .
C9 H9 0.9300 .
C10 C11 1.380(5) .
C10 C14 1.494(5) .
C11 C12 1.384(5) .
C11 H11 0.9300 .
C12 C13 1.360(6) .
C12 H12 0.9300 .
C13 H13 0.9300 .
C15 C20 1.367(5) .
C15 C16 1.387(5) .
C16 C17 1.381(5) .
C16 H16 0.9300 .
C17 C18 1.380(5) .
C17 C21 1.501(5) .
C18 C19 1.388(5) .
C18 H18 0.9300 .
C19 C20 1.375(6) .
C19 H19 0.9300 .
C20 H20 0.9300 .
C22 C23 1.362(5) .
C22 H22 0.9300 .
C23 C24 1.385(5) .
C23 H23 0.9300 .
C24 C25 1.388(5) .
C24 C29 1.485(5) .
C25 C26 1.376(5) .
C25 H25 0.9300 .
C26 H26 0.9300 .
C29 C30 1.345(5) .
C29 C28 1.353(5) .
C30 C31 1.372(5) .
C30 H30 0.9300 .
C31 H31 0.9300 .
C32 C33 1.356(5) .
C32 H32 0.9300 .
C33 C34 1.388(5) .
C33 H33 0.9300 .
C34 C35 1.388(5) .
C34 C34 1.462(7) 3_658
C35 C36 1.352(5) .
C35 H35 0.9300 .
C36 H36 0.9300 .
C27 C28 1.370(6) .
C27 H27 0.9300 .
C28 H28 0.9300 .

loop_
_geom_torsion_atom_site_label_1
_geom_torsion_atom_site_label_2
_geom_torsion_atom_site_label_3
_geom_torsion_atom_site_label_4
_geom_torsion
_geom_torsion_site_symmetry_1
_geom_torsion_site_symmetry_4
C6 C1 C2 C3 0.4(6) . .
C7 C1 C2 C3 -177.9(4) . .
C1 C2 C3 C4 -0.7(6) . .
C1 C2 C3 O3 175.7(4) . .
C8 O3 C3 C4 -55.2(6) . .
C8 O3 C3 C2 128.4(4) . .
C2 C3 C4 C5 0.8(7) . .
O3 C3 C4 C5 -175.5(4) . .
C3 C4 C5 C6 -0.6(7) . .
C3 C4 C5 O4 -176.9(4) . .
C15 O4 C5 C6 78.0(5) . .
C15 O4 C5 C4 -105.7(4) . .
C4 C5 C6 C1 0.4(6) . .
O4 C5 C6 C1 176.6(4) . .
C2 C1 C6 C5 -0.3(6) . .
C7 C1 C6 C5 178.0(4) . .
Co2 O1 C7 O2 6.4(4) 2_656 .
Co2 O1 C7 C1 -173.1(3) 2_656 .
Co2 O2 C7 O1 -6.6(4) 2_656 .
Co2 O2 C7 C1 173.0(3) 2_656 .
C2 C1 C7 O1 165.6(4) . .
C6 C1 C7 O1 -12.8(6) . .
C2 C1 C7 O2 -14.0(6) . .
C6 C1 C7 O2 167.7(4) . .
C3 O3 C8 C13 -25.7(6) . .
C3 O3 C8 C9 157.2(3) . .
C13 C8 C9 C10 -0.4(6) . .
O3 C8 C9 C10 176.8(3) . .
C8 C9 C10 C11 0.2(5) . .
C8 C9 C10 C14 179.5(3) . .
C9 C10 C11 C12 0.4(6) . .
C14 C10 C11 C12 -178.9(4) . .
C10 C11 C12 C13 -0.8(7) . .
C11 C12 C13 C8 0.7(7) . .
C9 C8 C13 C12 0.0(6) . .
O3 C8 C13 C12 -176.9(4) . .
Co1 O5 C14 O6 0.7(5) . .
Co1 O5 C14 C10 179.3(2) . .
C9 C10 C14 O5 -8.1(5) . .
C11 C10 C14 O5 171.2(3) . .
C9 C10 C14 O6 170.6(3) . .
C11 C10 C14 O6 -10.2(5) . .
C5 O4 C15 C20 14.6(6) . .
C5 O4 C15 C16 -166.4(3) . .
C20 C15 C16 C17 0.0(6) . .
O4 C15 C16 C17 -179.1(3) . .
C15 C16 C17 C18 0.8(6) . .
C15 C16 C17 C21 -179.2(3) . .
C16 C17 C18 C19 -1.2(6) . .
C21 C17 C18 C19 178.8(4) . .
C17 C18 C19 C20 0.8(6) . .
O4 C15 C20 C19 178.7(4) . .
C16 C15 C20 C19 -0.3(6) . .
C18 C19 C20 C15 -0.1(6) . .
Co2 O8 C21 O7 -5.9(4) . .
Co2 O8 C21 C17 172.8(3) . .
Co2 O7 C21 O8 6.8(4) . .
Co2 O7 C21 C17 -172.0(3) . .
C18 C17 C21 O8 6.8(6) . .
C16 C17 C21 O8 -173.3(4) . .
C18 C17 C21 O7 -174.4(4) . .
C16 C17 C21 O7 5.5(5) . .
C26 N1 C22 C23 0.8(6) . .
Co1 N1 C22 C23 -177.4(3) . .
N1 C22 C23 C24 -0.9(6) . .
C22 C23 C24 C25 0.2(6) . .
C22 C23 C24 C29 179.9(3) . .
C23 C24 C25 C26 0.4(6) . .
C29 C24 C25 C26 -179.3(3) . .
C22 N1 C26 C25 -0.2(6) . .
Co1 N1 C26 C25 178.0(3) . .
C24 C25 C26 N1 -0.4(6) . .
C23 C24 C29 C30 -171.1(4) . .
C25 C24 C29 C30 8.6(6) . .
C23 C24 C29 C28 7.4(7) . .
C25 C24 C29 C28 -172.9(5) . .
C28 C29 C30 C31 0.2(8) . .
C24 C29 C30 C31 178.8(4) . .
C27 N2 C31 C30 -2.8(8) . .
Co2 N2 C31 C30 173.8(4) 2_646 .
C29 C30 C31 N2 1.5(8) . .
C36 N3 C32 C33 1.6(7) . .
Co2 N3 C32 C33 -178.7(4) . .
N3 C32 C33 C34 0.8(8) . .
C32 C33 C34 C35 -3.2(6) . .
C32 C33 C34 C34 177.2(5) . 3_658
C33 C34 C35 C36 3.5(6) . .
C34 C34 C35 C36 -177.0(4) 3_658 .
C32 N3 C36 C35 -1.3(6) . .
Co2 N3 C36 C35 178.9(3) . .
C34 C35 C36 N3 -1.3(7) . .
C31 N2 C27 C28 2.6(9) . .
Co2 N2 C27 C28 -174.2(5) 2_646 .
C30 C29 C28 C27 -0.4(9) . .
C24 C29 C28 C27 -179.1(5) . .
N2 C27 C28 C29 -1.0(11) . .
